data_7027681
loop_
_publ_author_name
'Bennett, Martin A.'
'Chung, Guandolina'
'Hockless, David C. R.'
'Neumann, Horst'
'Willis, Anthony C.'

_publ_section_title
;
 Bis(acetylacetonato)bis(cyclooctene)ruthenium(II),
 cis-[Ru(acac)2(\h2-C8H14)2]: a synthetic precursor to trans- and
 cis-bis(acetylacetonato)ruthenium(II) complexes&#x200A;&#x2020;
;
_journal_issue 19
_journal_name_full 'Journal of the Chemical Society, Dalton Transactions'
_journal_page_first 3451
_journal_paper_doi 10.1039/a905492h
_journal_year 1999
_chemical_formula_moiety 'C60 H58 O4 P4 Ru, 2(C H2 Cl2)'
_chemical_formula_sum 'C62 H62 Cl4 O4 P4 Ru'
_chemical_formula_weight 1237.95
_space_group_IT_number 2
_symmetry_cell_setting triclinic
_symmetry_Int_Tables_number 2
_symmetry_space_group_name_Hall '-P 1'
_symmetry_space_group_name_H-M 'P -1'
_audit_creation_date 1998-09-29
_audit_creation_method 'by teXsan v1.8'
_audit_update_record
;
?
;
_cell_angle_alpha 61.84(2)
_cell_angle_beta 69.52(2)
_cell_angle_gamma 85.32(3)
_cell_formula_units_Z 1
_cell_length_a 10.571(3)
_cell_length_b 13.108(4)
_cell_length_c 13.278(4)
_cell_measurement_reflns_used 25
_cell_measurement_temperature 296.2
_cell_measurement_theta_max 21.9
_cell_measurement_theta_min 20.2
_cell_volume 1511.8(9)
_computing_cell_refinement 'MSC/AFC Diffractometer Control'
_computing_data_collection 'MSC/AFC Diffractometer Control'
_computing_data_reduction 'teXsan (MSC, 1992-1997)'
_computing_publication_material 'teXsan (MSC, 1992-1997)'
_computing_structure_refinement 'teXsan (MSC, 1992-1997)'
_computing_structure_solution
;
SIR92 (Altomare, et. al. 1993)
;
_diffrn_ambient_temperature 296.2
_diffrn_measurement_device_type 'Rigaku AFC6S'
_diffrn_measurement_method \w-2\q
_diffrn_orient_matrix_UB_11 -0.06321
_diffrn_orient_matrix_UB_12 -0.02032
_diffrn_orient_matrix_UB_13 0.08457
_diffrn_orient_matrix_UB_21 0.02275
_diffrn_orient_matrix_UB_22 0.07948
_diffrn_orient_matrix_UB_23 -0.01444
_diffrn_orient_matrix_UB_31 -0.07609
_diffrn_orient_matrix_UB_32 0.02890
_diffrn_orient_matrix_UB_33 -0.03139
_diffrn_radiation_detector 'scintillation counter'
_diffrn_radiation_monochromator graphite
_diffrn_radiation_source 'X-ray tube'
_diffrn_radiation_type 'Mo K\a'
_diffrn_radiation_wavelength 0.7107
_diffrn_reflns_av_R_equivalents 0.01562
_diffrn_reflns_av_sigmaI/netI 0.050
_diffrn_reflns_limit_h_max 13
_diffrn_reflns_limit_h_min 0
_diffrn_reflns_limit_k_max 17
_diffrn_reflns_limit_k_min -16
_diffrn_reflns_limit_l_max 17
_diffrn_reflns_limit_l_min -16
_diffrn_reflns_number 7361
_diffrn_reflns_reduction_process 'Lp corrections applied'
_diffrn_reflns_theta_max 27.56
_diffrn_reflns_theta_min 2.40
_diffrn_standards_decay_% -19.65
_diffrn_standards_interval_count 150
_diffrn_standards_number 3
_exptl_absorpt_coefficient_mu 0.587
_exptl_absorpt_correction_T_max 0.915
_exptl_absorpt_correction_T_min 0.876
_exptl_absorpt_correction_type analytical
_exptl_absorpt_process_details
;
analytical (de Meulenaer & Tompa, 1965)
;
_exptl_crystal_colour red/orange
_exptl_crystal_density_diffrn 1.360
_exptl_crystal_density_meas ?
_exptl_crystal_description prism
_exptl_crystal_F_000 638.00
_exptl_crystal_size_max 0.43
_exptl_crystal_size_mid 0.25
_exptl_crystal_size_min 0.19
_refine_diff_density_max 0.71
_refine_diff_density_min -0.74
_refine_ls_extinction_method none
_refine_ls_goodness_of_fit_all 2.092
_refine_ls_goodness_of_fit_ref 2.319
_refine_ls_hydrogen_treatment noref
_refine_ls_matrix_type full
_refine_ls_number_constraints 0
_refine_ls_number_parameters 340
_refine_ls_number_reflns 5317
_refine_ls_number_restraints 0
_refine_ls_R_factor_all 0.0690
_refine_ls_R_factor_gt 0.0452
_refine_ls_shift/su_max 0.0140
_refine_ls_shift/su_mean 0.0020
_refine_ls_structure_factor_coef F
_refine_ls_weighting_details 'w = 1/[\s^2^(Fo) + 0.00010|Fo|^2^]'
_refine_ls_weighting_scheme calc
_refine_ls_wR_factor_all 0.0528
_refine_ls_wR_factor_ref 0.0507
_reflns_number_gt 5317
_reflns_number_total 6985
_reflns_threshold_expression I>2.00\s(I)
_cod_data_source_file 905492hsup1.cif
_cod_data_source_block hxn20
_cod_depositor_comments
;
The following automatic conversions were performed:

'_exptl_crystal_density_meas' value 'not measured' was changed to '?'
- the value is perceived as not measured.

Automatic conversion script
Id: cif_fix_values 3008 2015-01-20 13:52:24Z robertas 

The following automatic conversions were performed:

'_refine_ls_weighting_scheme' value 'w = 1/[\s^2^(Fo) +
0.00010|Fo|^2^]' was changed to 'calc'. New tag
'_refine_ls_weighting_details' was created. The value of the new tag
was set to 'w = 1/[\s^2^(Fo) + 0.00010|Fo|^2^]'.

Automatic conversion script
Id: cif_fix_values 3143 2015-03-26 13:38:13Z robertas 
;
_cod_original_cell_volume 1511.8(8)
_cod_original_sg_symbol_H-M 'P -1       '
_cod_original_formula_sum 'C62 H62 Cl4 O4 P4 Ru '
_cod_database_code 7027681

loop_
_symmetry_equiv_pos_as_xyz
'   +x,   +y,   +z'
'   -x,   -y,   -z'

loop_
_atom_site_label
_atom_site_fract_x
_atom_site_fract_y
_atom_site_fract_z
_atom_site_U_iso_or_equiv
_atom_site_occupancy
_atom_site_refinement_flags
_atom_site_adp_type
_atom_site_calc_flag
Ru(1) 0.0000 0.0000 0.0000 0.0377(1) 1.0 S Uani d
Cl(1) -0.0710(2) 0.4507(1) -0.0971(1) 0.1426(6) 1.000 . Uani d
Cl(2) -0.2983(2) 0.3346(2) 0.1224(2) 0.1389(7) 1.000 . Uani d
P(1) 0.19949(9) 0.13124(7) -0.13438(8) 0.0417(2) 1.000 . Uani d
P(2) 0.3050(1) 0.38368(8) -0.36533(9) 0.0493(3) 1.000 . Uani d
O(1) 0.1177(2) -0.1312(2) 0.0666(2) 0.0491(7) 1.000 . Uani d
O(2) -0.0117(2) 0.0542(2) 0.1257(2) 0.0502(7) 1.000 . Uani d
C(1) 0.1455(4) -0.1541(3) 0.1604(4) 0.057(1) 1.000 . Uani d
C(2) 0.2286(5) -0.2554(4) 0.1976(4) 0.084(2) 1.000 . Uani d
C(3) 0.1062(4) -0.0972(4) 0.2301(3) 0.064(1) 1.000 . Uani d
C(4) 0.0378(4) 0.0005(3) 0.2105(3) 0.059(1) 1.000 . Uani d
C(5) 0.0151(6) 0.0530(5) 0.2939(5) 0.099(2) 1.000 . Uani d
C(6) 0.3468(4) 0.0882(3) -0.2243(3) 0.047(1) 1.000 . Uani d
C(7) 0.3315(4) -0.0040(3) -0.2449(4) 0.058(1) 1.000 . Uani d
C(8) 0.4391(5) -0.0294(4) -0.3229(4) 0.073(2) 1.000 . Uani d
C(9) 0.5625(5) 0.0351(4) -0.3796(4) 0.081(2) 1.000 . Uani d
C(10) 0.5804(4) 0.1247(4) -0.3573(4) 0.071(1) 1.000 . Uani d
C(11) 0.4738(4) 0.1508(3) -0.2807(3) 0.057(1) 1.000 . Uani d
C(12) 0.2767(4) 0.1795(3) -0.0582(3) 0.047(1) 1.000 . Uani d
C(13) 0.2480(4) 0.2821(3) -0.0502(4) 0.065(1) 1.000 . Uani d
C(14) 0.3026(5) 0.3108(4) 0.0150(5) 0.082(2) 1.000 . Uani d
C(15) 0.3859(5) 0.2396(4) 0.0713(4) 0.083(2) 1.000 . Uani d
C(16) 0.4146(4) 0.1378(4) 0.0644(4) 0.070(1) 1.000 . Uani d
C(17) 0.3611(4) 0.1091(3) 0.0011(3) 0.055(1) 1.000 . Uani d
C(18) 0.1645(3) 0.2658(3) -0.2505(3) 0.047(1) 1.000 . Uani d
C(19) 0.3251(4) 0.3811(3) -0.5068(3) 0.052(1) 1.000 . Uani d
C(20) 0.3091(5) 0.2805(4) -0.5121(4) 0.076(2) 1.000 . Uani d
C(21) 0.3352(6) 0.2844(5) -0.6249(5) 0.099(2) 1.000 . Uani d
C(22) 0.3775(6) 0.3884(6) -0.7301(5) 0.106(2) 1.000 . Uani d
C(23) 0.3969(5) 0.4872(5) -0.7263(4) 0.089(2) 1.000 . Uani d
C(24) 0.3723(4) 0.4838(3) -0.6160(4) 0.066(1) 1.000 . Uani d
C(25) 0.2086(4) 0.5101(3) -0.3826(3) 0.051(1) 1.000 . Uani d
C(26) 0.0940(5) 0.5265(3) -0.4147(4) 0.068(1) 1.000 . Uani d
C(27) 0.0212(5) 0.6191(4) -0.4199(4) 0.085(2) 1.000 . Uani d
C(28) 0.0606(6) 0.6980(4) -0.3943(4) 0.086(2) 1.000 . Uani d
C(29) 0.1725(6) 0.6839(4) -0.3614(4) 0.087(2) 1.000 . Uani d
C(30) 0.2465(5) 0.5897(3) -0.3552(4) 0.069(1) 1.000 . Uani d
C(31) -0.1347(6) 0.3293(5) 0.0397(5) 0.122(2) 1.000 . Uani d
H(1) 0.3170 -0.2357 0.1372 0.101 1.000 . Uiso c
H(2) 0.1862 -0.3212 0.2054 0.101 1.000 . Uiso c
H(3) 0.2350 -0.2731 0.2737 0.101 1.000 . Uiso c
H(4) 0.1296 -0.1302 0.3013 0.077 1.000 . Uiso c
H(5) 0.0588 0.0118 0.3512 0.119 1.000 . Uiso c
H(6) -0.0795 0.0482 0.3361 0.119 1.000 . Uiso c
H(7) 0.0517 0.1323 0.2470 0.119 1.000 . Uiso c
H(8) 0.2466 -0.0499 -0.2050 0.070 1.000 . Uiso c
H(9) 0.4272 -0.0919 -0.3372 0.087 1.000 . Uiso c
H(10) 0.6356 0.0183 -0.4342 0.097 1.000 . Uiso c
H(11) 0.6665 0.1683 -0.3949 0.086 1.000 . Uiso c
H(12) 0.4871 0.2127 -0.2660 0.068 1.000 . Uiso c
H(13) 0.1909 0.3323 -0.0897 0.078 1.000 . Uiso c
H(14) 0.2821 0.3802 0.0207 0.098 1.000 . Uiso c
H(15) 0.4239 0.2602 0.1151 0.100 1.000 . Uiso c
H(16) 0.4718 0.0880 0.1041 0.084 1.000 . Uiso c
H(17) 0.3817 0.0389 -0.0031 0.066 1.000 . Uiso c
H(18) 0.1285 0.2444 -0.2949 0.056 1.000 . Uiso c
H(19) 0.0974 0.2986 -0.2082 0.056 1.000 . Uiso c
H(20) 0.2804 0.2083 -0.4390 0.091 1.000 . Uiso c
H(21) 0.3235 0.2152 -0.6284 0.119 1.000 . Uiso c
H(22) 0.3934 0.3914 -0.8064 0.127 1.000 . Uiso c
H(23) 0.4276 0.5588 -0.7998 0.107 1.000 . Uiso c
H(24) 0.3880 0.5534 -0.6145 0.079 1.000 . Uiso c
H(25) 0.0656 0.4725 -0.4334 0.081 1.000 . Uiso c
H(26) -0.0572 0.6284 -0.4416 0.102 1.000 . Uiso c
H(27) 0.0104 0.7626 -0.3992 0.103 1.000 . Uiso c
H(28) 0.1997 0.7384 -0.3429 0.104 1.000 . Uiso c
H(29) 0.3238 0.5800 -0.3320 0.083 1.000 . Uiso c
H(30) -0.1320 0.2644 0.0256 0.147 1.000 . Uiso c
H(31) -0.0793 0.3198 0.0860 0.147 1.000 . Uiso c

loop_
_atom_site_aniso_label
_atom_site_aniso_U_11
_atom_site_aniso_U_22
_atom_site_aniso_U_33
_atom_site_aniso_U_12
_atom_site_aniso_U_13
_atom_site_aniso_U_23
Ru(1) 0.0419(2) 0.0335(2) 0.0382(2) 0.0096(2) -0.0183(2) -0.0154(2)
Cl(1) 0.166(2) 0.097(1) 0.096(1) 0.034(1) 0.000(1) -0.0290(9)
Cl(2) 0.103(1) 0.128(1) 0.157(2) -0.004(1) -0.004(1) -0.072(1)
P(1) 0.0452(5) 0.0357(4) 0.0427(5) 0.0091(4) -0.0193(4) -0.0158(4)
P(2) 0.0518(6) 0.0399(5) 0.0518(6) 0.0054(4) -0.0252(5) -0.0139(4)
O(1) 0.047(1) 0.042(1) 0.051(1) 0.015(1) -0.022(1) -0.015(1)
O(2) 0.057(2) 0.050(1) 0.049(1) 0.009(1) -0.020(1) -0.028(1)
C(1) 0.048(2) 0.046(2) 0.059(2) 0.003(2) -0.025(2) -0.006(2)
C(2) 0.075(3) 0.071(3) 0.090(3) 0.027(2) -0.050(3) -0.016(3)
C(3) 0.071(3) 0.067(3) 0.049(2) 0.003(2) -0.037(2) -0.014(2)
C(4) 0.063(3) 0.068(3) 0.046(2) -0.004(2) -0.019(2) -0.025(2)
C(5) 0.134(5) 0.118(4) 0.080(3) 0.015(4) -0.054(3) -0.062(3)
C(6) 0.050(2) 0.042(2) 0.042(2) 0.012(2) -0.017(2) -0.015(2)
C(7) 0.058(2) 0.058(2) 0.060(2) 0.015(2) -0.023(2) -0.030(2)
C(8) 0.079(3) 0.077(3) 0.073(3) 0.027(3) -0.025(3) -0.048(3)
C(9) 0.068(3) 0.095(4) 0.067(3) 0.028(3) -0.012(2) -0.041(3)
C(10) 0.049(2) 0.083(3) 0.057(3) 0.008(2) -0.010(2) -0.021(2)
C(11) 0.051(2) 0.055(2) 0.053(2) 0.010(2) -0.017(2) -0.020(2)
C(12) 0.050(2) 0.040(2) 0.045(2) 0.005(2) -0.018(2) -0.016(2)
C(13) 0.078(3) 0.054(2) 0.073(3) 0.014(2) -0.033(2) -0.035(2)
C(14) 0.108(4) 0.073(3) 0.098(4) 0.019(3) -0.049(3) -0.060(3)
C(15) 0.104(4) 0.091(4) 0.079(3) 0.003(3) -0.046(3) -0.049(3)
C(16) 0.074(3) 0.078(3) 0.071(3) 0.016(2) -0.045(2) -0.035(2)
C(17) 0.059(2) 0.053(2) 0.059(2) 0.011(2) -0.029(2) -0.026(2)
C(18) 0.046(2) 0.043(2) 0.046(2) 0.008(2) -0.020(2) -0.014(2)
C(19) 0.049(2) 0.051(2) 0.052(2) 0.018(2) -0.021(2) -0.021(2)
C(20) 0.106(4) 0.060(3) 0.070(3) 0.033(3) -0.044(3) -0.034(2)
C(21) 0.147(5) 0.086(4) 0.096(4) 0.053(4) -0.059(4) -0.063(3)
C(22) 0.131(5) 0.126(5) 0.068(3) 0.070(4) -0.038(3) -0.060(4)
C(23) 0.092(4) 0.094(4) 0.051(3) 0.035(3) -0.013(2) -0.024(3)
C(24) 0.061(3) 0.064(3) 0.056(2) 0.012(2) -0.015(2) -0.021(2)
C(25) 0.064(2) 0.039(2) 0.044(2) 0.006(2) -0.020(2) -0.013(2)
C(26) 0.084(3) 0.064(3) 0.077(3) 0.033(2) -0.049(3) -0.040(2)
C(27) 0.099(4) 0.088(3) 0.085(3) 0.050(3) -0.049(3) -0.048(3)
C(28) 0.119(5) 0.057(3) 0.072(3) 0.034(3) -0.029(3) -0.032(2)
C(29) 0.120(5) 0.058(3) 0.079(3) 0.008(3) -0.022(3) -0.039(3)
C(30) 0.085(3) 0.053(2) 0.067(3) 0.004(2) -0.026(2) -0.028(2)
C(31) 0.125(5) 0.092(4) 0.092(4) 0.036(4) 0.001(4) -0.032(3)

loop_
_atom_type_symbol
_atom_type_oxidation_number
_atom_type_number_in_cell
_atom_type_scat_dispersion_real
_atom_type_scat_dispersion_imag
_atom_type_scat_source
C 0 62 0.002 0.002
;International Tables for Crystallography
(1992, Vol. C, Tables 4.2.6.8 and 6.1.1.1)
;
H 0 62 0.000 0.000
;International Tables for Crystallography
(1992, Vol. C, Table 6.1.1.2)
;
Cl 0 4 0.132 0.159
;International Tables for Crystallography
(1992, Vol. C, Tables 4.2.6.8 and 6.1.1.1)
;
O 0 4 0.008 0.006
;International Tables for Crystallography
(1992, Vol. C, Tables 4.2.6.8 and 6.1.1.1)
;
P 0 4 0.090 0.095
;International Tables for Crystallography
(1992, Vol. C, Tables 4.2.6.8 and 6.1.1.1)
;
Ru 0 1 -1.420 0.836
;International Tables for Crystallography
(1992, Vol. C, Tables 4.2.6.8 and 6.1.1.1)
;

loop_
_geom_angle_atom_site_label_1
_geom_angle_atom_site_label_2
_geom_angle_atom_site_label_3
_geom_angle
_geom_angle_site_symmetry_1
_geom_angle_site_symmetry_3
_geom_angle_publ_flag
P(1) Ru(1) P(1) 180.00 . 2 yes
P(1) Ru(1) O(1) 89.91(7) . . yes
P(1) Ru(1) O(1) 90.09(7) . 2 yes
P(1) Ru(1) O(2) 88.22(7) . . yes
P(1) Ru(1) O(2) 91.78(7) . 2 yes
P(1) Ru(1) O(1) 90.09(7) 2 . yes
P(1) Ru(1) O(1) 89.91(7) 2 2 yes
P(1) Ru(1) O(2) 91.78(7) 2 . yes
P(1) Ru(1) O(2) 88.22(7) 2 2 yes
O(1) Ru(1) O(1) 180.00 . 2 yes
O(1) Ru(1) O(2) 92.45(9) . . yes
O(1) Ru(1) O(2) 87.55(9) . 2 yes
O(1) Ru(1) O(2) 87.55(9) 2 . yes
O(1) Ru(1) O(2) 92.45(9) 2 2 yes
O(2) Ru(1) O(2) 180.00 . 2 yes
Ru(1) P(1) C(6) 120.6(1) . . yes
Ru(1) P(1) C(12) 113.7(1) . . yes
Ru(1) P(1) C(18) 111.8(1) . . yes
C(6) P(1) C(12) 101.4(2) . . yes
C(6) P(1) C(18) 103.0(2) . . yes
C(12) P(1) C(18) 104.5(2) . . yes
C(18) P(2) C(19) 102.1(2) . . yes
C(18) P(2) C(25) 98.9(2) . . yes
C(19) P(2) C(25) 100.7(2) . . yes
Ru(1) O(1) C(1) 122.4(2) . . yes
Ru(1) O(2) C(4) 122.8(2) . . yes
O(1) C(1) C(2) 114.7(4) . . yes
O(1) C(1) C(3) 126.9(3) . . yes
C(2) C(1) C(3) 118.4(4) . . yes
C(1) C(2) H(1) 109.5 . . no
C(1) C(2) H(2) 109.5 . . no
C(1) C(2) H(3) 109.5 . . no
H(1) C(2) H(2) 109.5 . . no
H(1) C(2) H(3) 109.5 . . no
H(2) C(2) H(3) 109.5 . . no
C(1) C(3) C(4) 128.9(3) . . yes
C(1) C(3) H(4) 115.5 . . no
C(4) C(3) H(4) 115.5 . . no
O(2) C(4) C(3) 126.2(4) . . yes
O(2) C(4) C(5) 114.1(4) . . yes
C(3) C(4) C(5) 119.7(4) . . yes
C(4) C(5) H(5) 109.5 . . no
C(4) C(5) H(6) 109.5 . . no
C(4) C(5) H(7) 109.5 . . no
H(5) C(5) H(6) 109.5 . . no
H(5) C(5) H(7) 109.5 . . no
H(6) C(5) H(7) 109.5 . . no
P(1) C(6) C(7) 120.1(3) . . yes
P(1) C(6) C(11) 121.6(3) . . yes
C(7) C(6) C(11) 118.1(3) . . yes
C(6) C(7) C(8) 120.5(4) . . yes
C(6) C(7) H(8) 119.8 . . no
C(8) C(7) H(8) 119.8 . . no
C(7) C(8) C(9) 120.3(4) . . yes
C(7) C(8) H(9) 119.8 . . no
C(9) C(8) H(9) 119.8 . . no
C(8) C(9) C(10) 119.8(4) . . yes
C(8) C(9) H(10) 120.1 . . no
C(10) C(9) H(10) 120.1 . . no
C(9) C(10) C(11) 120.1(4) . . yes
C(9) C(10) H(11) 120.0 . . no
C(11) C(10) H(11) 120.0 . . no
C(6) C(11) C(10) 121.1(4) . . yes
C(6) C(11) H(12) 119.5 . . no
C(10) C(11) H(12) 119.5 . . no
P(1) C(12) C(13) 122.6(3) . . yes
P(1) C(12) C(17) 119.6(3) . . yes
C(13) C(12) C(17) 117.7(3) . . yes
C(12) C(13) C(14) 120.2(4) . . yes
C(12) C(13) H(13) 119.9 . . no
C(14) C(13) H(13) 119.9 . . no
C(13) C(14) C(15) 120.3(4) . . yes
C(13) C(14) H(14) 119.8 . . no
C(15) C(14) H(14) 119.8 . . no
C(14) C(15) C(16) 120.0(4) . . yes
C(14) C(15) H(15) 120.0 . . no
C(16) C(15) H(15) 120.0 . . no
C(15) C(16) C(17) 119.9(4) . . yes
C(15) C(16) H(16) 120.1 . . no
C(17) C(16) H(16) 120.1 . . no
C(12) C(17) C(16) 121.9(3) . . yes
C(12) C(17) H(17) 119.1 . . no
C(16) C(17) H(17) 119.1 . . no
P(1) C(18) P(2) 119.8(2) . . yes
P(1) C(18) H(18) 106.8 . . no
P(1) C(18) H(19) 106.8 . . no
P(2) C(18) H(18) 106.8 . . no
P(2) C(18) H(19) 106.8 . . no
H(18) C(18) H(19) 109.5 . . no
P(2) C(19) C(20) 123.5(3) . . yes
P(2) C(19) C(24) 118.1(3) . . yes
C(20) C(19) C(24) 118.0(4) . . yes
C(19) C(20) C(21) 120.2(4) . . yes
C(19) C(20) H(20) 119.9 . . no
C(21) C(20) H(20) 119.9 . . no
C(20) C(21) C(22) 119.7(5) . . yes
C(20) C(21) H(21) 120.2 . . no
C(22) C(21) H(21) 120.2 . . no
C(21) C(22) C(23) 120.6(5) . . yes
C(21) C(22) H(22) 119.7 . . no
C(23) C(22) H(22) 119.7 . . no
C(22) C(23) C(24) 120.0(4) . . yes
C(22) C(23) H(23) 120.0 . . no
C(24) C(23) H(23) 120.0 . . no
C(19) C(24) C(23) 121.4(4) . . yes
C(19) C(24) H(24) 119.3 . . no
C(23) C(24) H(24) 119.3 . . no
P(2) C(25) C(26) 123.3(3) . . yes
P(2) C(25) C(30) 118.6(3) . . yes
C(26) C(25) C(30) 118.0(4) . . yes
C(25) C(26) C(27) 121.1(4) . . yes
C(25) C(26) H(25) 119.5 . . no
C(27) C(26) H(25) 119.5 . . no
C(26) C(27) C(28) 120.5(5) . . yes
C(26) C(27) H(26) 119.8 . . no
C(28) C(27) H(26) 119.8 . . no
C(27) C(28) C(29) 119.9(4) . . yes
C(27) C(28) H(27) 120.0 . . no
C(29) C(28) H(27) 120.0 . . no
C(28) C(29) C(30) 119.9(4) . . yes
C(28) C(29) H(28) 120.0 . . no
C(30) C(29) H(28) 120.0 . . no
C(25) C(30) C(29) 120.6(4) . . yes
C(25) C(30) H(29) 119.7 . . no
C(29) C(30) H(29) 119.7 . . no
Cl(1) C(31) Cl(2) 113.3(3) . . yes
Cl(1) C(31) H(30) 108.5 . . no
Cl(1) C(31) H(31) 108.5 . . no
Cl(2) C(31) H(30) 108.5 . . no
Cl(2) C(31) H(31) 108.5 . . no
H(30) C(31) H(31) 109.5 . . no

loop_
_geom_bond_atom_site_label_1
_geom_bond_atom_site_label_2
_geom_bond_distance
_geom_bond_site_symmetry_2
_geom_bond_publ_flag
Ru(1) P(1) 2.377(1) . yes
Ru(1) P(1) 2.377(1) 2 yes
Ru(1) O(1) 2.067(2) . yes
Ru(1) O(1) 2.067(2) 2 yes
Ru(1) O(2) 2.066(2) . yes
Ru(1) O(2) 2.066(2) 2 yes
Cl(1) C(31) 1.695(6) . yes
Cl(2) C(31) 1.711(6) . yes
P(1) C(6) 1.833(3) . yes
P(1) C(12) 1.832(4) . yes
P(1) C(18) 1.830(3) . yes
P(2) C(18) 1.866(4) . yes
P(2) C(19) 1.832(4) . yes
P(2) C(25) 1.835(4) . yes
O(1) C(1) 1.272(4) . yes
O(2) C(4) 1.282(4) . yes
C(1) C(2) 1.508(5) . yes
C(1) C(3) 1.385(5) . yes
C(2) H(1) 0.95 . no
C(2) H(2) 0.95 . no
C(2) H(3) 0.95 . no
C(3) C(4) 1.378(5) . yes
C(3) H(4) 0.95 . no
C(4) C(5) 1.504(5) . yes
C(5) H(5) 0.95 . no
C(5) H(6) 0.95 . no
C(5) H(7) 0.95 . no
C(6) C(7) 1.391(5) . yes
C(6) C(11) 1.390(5) . yes
C(7) C(8) 1.385(5) . yes
C(7) H(8) 0.95 . no
C(8) C(9) 1.370(6) . yes
C(8) H(9) 0.95 . no
C(9) C(10) 1.381(6) . yes
C(9) H(10) 0.95 . no
C(10) C(11) 1.372(5) . yes
C(10) H(11) 0.95 . no
C(11) H(12) 0.95 . no
C(12) C(13) 1.400(5) . yes
C(12) C(17) 1.392(5) . yes
C(13) C(14) 1.384(6) . yes
C(13) H(13) 0.95 . no
C(14) C(15) 1.369(6) . yes
C(14) H(14) 0.95 . no
C(15) C(16) 1.382(6) . yes
C(15) H(15) 0.95 . no
C(16) C(17) 1.355(5) . yes
C(16) H(16) 0.95 . no
C(17) H(17) 0.95 . no
C(18) H(18) 0.95 . no
C(18) H(19) 0.95 . no
C(19) C(20) 1.380(5) . yes
C(19) C(24) 1.388(5) . yes
C(20) C(21) 1.401(6) . yes
C(20) H(20) 0.95 . no
C(21) C(22) 1.369(7) . yes
C(21) H(21) 0.95 . no
C(22) C(23) 1.353(7) . yes
C(22) H(22) 0.95 . no
C(23) C(24) 1.374(6) . yes
C(23) H(23) 0.95 . no
C(24) H(24) 0.95 . no
C(25) C(26) 1.388(5) . yes
C(25) C(30) 1.382(5) . yes
C(26) C(27) 1.370(5) . yes
C(26) H(25) 0.95 . no
C(27) C(28) 1.365(7) . yes
C(27) H(26) 0.95 . no
C(28) C(29) 1.369(7) . yes
C(28) H(27) 0.95 . no
C(29) C(30) 1.391(6) . yes
C(29) H(28) 0.95 . no
C(30) H(29) 0.95 . no
C(31) H(30) 0.95 . no
C(31) H(31) 0.95 . no

loop_
_geom_contact_atom_site_label_1
_geom_contact_atom_site_label_2
_geom_contact_distance
_geom_contact_site_symmetry_2
_geom_contact_publ_flag
Cl(1) C(27) 3.563(5) . no
Cl(1) C(28) 3.583(5) . no
Cl(2) C(22) 3.506(6) 1_456 no
O(1) C(31) 3.460(7) 2 no
O(2) C(31) 3.519(6) . no
C(2) C(23) 3.554(6) 1_546 no
C(10) C(29) 3.531(6) 2_664 no
P(1) P(2) 3.198(1) . no

loop_
_geom_torsion_atom_site_label_1
_geom_torsion_atom_site_label_2
_geom_torsion_atom_site_label_3
_geom_torsion_atom_site_label_4
_geom_torsion_site_symmetry_2
_geom_torsion_site_symmetry_3
_geom_torsion_site_symmetry_4
_geom_torsion
_geom_torsion_publ_flag
Ru(1) P(1) C(6) C(7) . . . 19.9(3) no
Ru(1) P(1) C(6) C(11) . . . -164.7(2) no
Ru(1) P(1) C(12) C(13) . . . -93.9(3) no
Ru(1) P(1) C(12) C(17) . . . 82.1(3) no
Ru(1) P(1) C(18) P(2) . . . 179.0(1) no
Ru(1) P(1) C(6) C(7) 2 2 2 -19.9(3) no
Ru(1) P(1) C(6) C(11) 2 2 2 164.7(2) no
Ru(1) P(1) C(12) C(13) 2 2 2 93.9(3) no
Ru(1) P(1) C(12) C(17) 2 2 2 -82.1(3) no
Ru(1) P(1) C(18) P(2) 2 2 2 -179.0(1) no
Ru(1) O(1) C(1) C(2) . . . 178.0(2) no
Ru(1) O(1) C(1) C(3) . . . -1.1(5) no
Ru(1) O(1) C(1) C(2) 2 2 2 -178.0(2) no
Ru(1) O(1) C(1) C(3) 2 2 2 1.1(5) no
Ru(1) O(2) C(4) C(3) . . . 1.0(5) no
Ru(1) O(2) C(4) C(5) . . . -178.6(3) no
Ru(1) O(2) C(4) C(3) 2 2 2 -1.0(5) no
Ru(1) O(2) C(4) C(5) 2 2 2 178.6(3) no
P(1) Ru(1) P(1) C(6) . 2 2 178.6(3) no
P(1) Ru(1) P(1) C(12) . 2 2 178.6(3) no
P(1) Ru(1) P(1) C(18) . 2 2 178.6(3) no
P(1) Ru(1) O(1) C(1) . . . 93.0(3) no
P(1) Ru(1) O(1) C(1) . 2 2 87.0(3) no
P(1) Ru(1) O(2) C(4) . . . -94.6(3) no
P(1) Ru(1) O(2) C(4) . 2 2 -85.4(3) no
P(1) C(6) C(7) C(8) . . . 173.3(3) no
P(1) C(6) C(11) C(10) . . . -173.7(3) no
P(1) C(12) C(13) C(14) . . . 175.9(4) no
P(1) C(12) C(17) C(16) . . . -176.3(3) no
P(1) C(18) P(2) C(19) . . . 111.2(2) no
P(1) C(18) P(2) C(25) . . . -145.8(2) no
P(2) C(18) P(1) C(6) . . . -50.0(2) no
P(2) C(18) P(1) C(12) . . . 55.6(2) no
P(2) C(19) C(20) C(21) . . . -175.6(4) no
P(2) C(19) C(24) C(23) . . . 176.4(4) no
P(2) C(25) C(26) C(27) . . . 176.4(4) no
P(2) C(25) C(30) C(29) . . . -176.9(3) no
O(1) Ru(1) P(1) C(6) . . . 45.9(1) no
O(1) Ru(1) P(1) C(12) . . . -74.9(1) no
O(1) Ru(1) P(1) C(18) . . . 167.2(1) no
O(1) Ru(1) P(1) C(6) . 2 2 134.1(1) no
O(1) Ru(1) P(1) C(12) . 2 2 -105.1(1) no
O(1) Ru(1) P(1) C(18) . 2 2 12.8(1) no
O(1) Ru(1) O(1) C(1) . 2 2 12.8(1) no
O(1) Ru(1) O(2) C(4) . . . -4.7(3) no
O(1) Ru(1) O(2) C(4) . 2 2 -175.3(3) no
O(1) C(1) C(3) C(4) . . . -5.2(7) no
O(2) Ru(1) P(1) C(6) . . . 138.4(1) no
O(2) Ru(1) P(1) C(12) . . . 17.6(1) no
O(2) Ru(1) P(1) C(18) . . . -100.4(1) no
O(2) Ru(1) P(1) C(6) . 2 2 41.6(1) no
O(2) Ru(1) P(1) C(12) . 2 2 162.4(1) no
O(2) Ru(1) P(1) C(18) . 2 2 -79.6(1) no
O(2) Ru(1) O(1) C(1) . . . 4.7(3) no
O(2) Ru(1) O(1) C(1) . 2 2 175.3(3) no
O(2) Ru(1) O(2) C(4) . 2 2 175.3(3) no
O(2) C(4) C(3) C(1) . . . 5.2(7) no
C(1) C(3) C(4) C(5) . . . -175.2(4) no
C(2) C(1) C(3) C(4) . . . 175.8(4) no
C(6) P(1) C(12) C(13) . . . 135.1(3) no
C(6) P(1) C(12) C(17) . . . -48.9(3) no
C(6) C(7) C(8) C(9) . . . 0.9(6) no
C(6) C(11) C(10) C(9) . . . 0.1(6) no
C(7) C(6) P(1) C(12) . . . 146.5(3) no
C(7) C(6) P(1) C(18) . . . -105.5(3) no
C(7) C(6) C(11) C(10) . . . 1.8(5) no
C(7) C(8) C(9) C(10) . . . 1.1(7) no
C(8) C(7) C(6) C(11) . . . -2.3(5) no
C(8) C(9) C(10) C(11) . . . -1.6(7) no
C(11) C(6) P(1) C(12) . . . -38.1(3) no
C(11) C(6) P(1) C(18) . . . 69.9(3) no
C(12) C(13) C(14) C(15) . . . 0.6(7) no
C(12) C(17) C(16) C(15) . . . -0.1(7) no
C(13) C(12) P(1) C(18) . . . 28.2(4) no
C(13) C(12) C(17) C(16) . . . -0.1(6) no
C(13) C(14) C(15) C(16) . . . -0.8(8) no
C(14) C(13) C(12) C(17) . . . -0.1(6) no
C(14) C(15) C(16) C(17) . . . 0.6(8) no
C(17) C(12) P(1) C(18) . . . -155.8(3) no
C(18) P(2) C(19) C(20) . . . -35.6(4) no
C(18) P(2) C(19) C(24) . . . 151.2(3) no
C(18) P(2) C(25) C(26) . . . -55.7(4) no
C(18) P(2) C(25) C(30) . . . 120.2(3) no
C(19) P(2) C(25) C(26) . . . 48.5(4) no
C(19) P(2) C(25) C(30) . . . -135.6(3) no
C(19) C(20) C(21) C(22) . . . 0.5(8) no
C(19) C(24) C(23) C(22) . . . -1.2(8) no
C(20) C(19) P(2) C(25) . . . -137.3(4) no
C(20) C(19) C(24) C(23) . . . 2.9(6) no
C(20) C(21) C(22) C(23) . . . 1.3(9) no
C(21) C(20) C(19) C(24) . . . -2.5(7) no
C(21) C(22) C(23) C(24) . . . -0.9(9) no
C(24) C(19) P(2) C(25) . . . 49.6(3) no
C(25) C(26) C(27) C(28) . . . 0.4(8) no
C(25) C(30) C(29) C(28) . . . 0.4(7) no
C(26) C(25) C(30) C(29) . . . -0.8(6) no
C(26) C(27) C(28) C(29) . . . -0.9(8) no
C(27) C(26) C(25) C(30) . . . 0.4(6) no
C(27) C(28) C(29) C(30) . . . 0.5(8) no
